data_7056028
loop_
_publ_author_name
'Noshiranzadeh, Nader'
'Emami, Marzieh'
'Bikas, Rahman'
'Kozakiewicz, Anna'

_publ_section_title
;
 Green click synthesis of \b-hydroxy-1,2,3-triazoles in water in the
 presence of a Cu(ii)--azide catalyst: a new function for Cu(ii)--azide
 complexes
;
_journal_issue 7
_journal_name_full 'New J. Chem.'
_journal_page_first 2658
_journal_paper_doi 10.1039/C6NJ03865D
_journal_volume 41
_journal_year 2017
_chemical_absolute_configuration ad
_chemical_formula_moiety 'C16 H15 N3 O'
_chemical_formula_sum 'C16 H15 N3 O'
_chemical_formula_weight 265.31
_chemical_name_systematic
;
  ?
;
_space_group_IT_number 14
_symmetry_cell_setting monoclinic
_symmetry_space_group_name_Hall '-P 2ybc'
_symmetry_space_group_name_H-M 'P 1 21/c 1'
_atom_sites_solution_hydrogens geom
_atom_sites_solution_primary direct
_atom_sites_solution_secondary difmap
_audit_creation_method SHELXL-97
_audit_update_record
;
2016-01-25 deposited with the CCDC.
2017-02-24 downloaded from the CCDC.
;
_cell_angle_alpha 90.00
_cell_angle_beta 100.38(3)
_cell_angle_gamma 90.00
_cell_formula_units_Z 4
_cell_length_a 14.685(3)
_cell_length_b 5.5450(10)
_cell_length_c 16.850(3)
_cell_measurement_reflns_used 8687
_cell_measurement_temperature 293(2)
_cell_measurement_theta_max 28.49
_cell_measurement_theta_min 2.46
_cell_volume 1349.6(5)
_computing_cell_refinement 'CrysAlis (Oxford Diffraction, 2000)'
_computing_data_collection 'CrysAlis (Oxford Diffraction, 2000)'
_computing_data_reduction 'CrysAlis (Oxford Diffraction, 2000)'
_computing_molecular_graphics 'PLATON (Spek, 1990)'
_computing_publication_material 'CIFTAB (Sheldrick, 1997)'
_computing_structure_refinement 'SHELXL-97 (Sheldrick, 1997)'
_computing_structure_solution 'SHELXS-97 (Sheldrick, 1990)'
_diffrn_ambient_temperature 293(2)
_diffrn_detector_area_resol_mean 8.2564
_diffrn_measured_fraction_theta_full 1.000
_diffrn_measured_fraction_theta_max 0.901
_diffrn_measurement_device_type 'Oxford Sapphire CCD'
_diffrn_measurement_method \q/2\q
_diffrn_radiation_monochromator graphite
_diffrn_radiation_source 'fine-focus sealed tube'
_diffrn_radiation_type MoK\a
_diffrn_radiation_wavelength 0.71073
_diffrn_reflns_av_R_equivalents 0.1386
_diffrn_reflns_av_sigmaI/netI 0.1805
_diffrn_reflns_limit_h_max 18
_diffrn_reflns_limit_h_min -18
_diffrn_reflns_limit_k_max 7
_diffrn_reflns_limit_k_min -6
_diffrn_reflns_limit_l_max 21
_diffrn_reflns_limit_l_min -22
_diffrn_reflns_number 8243
_diffrn_reflns_theta_full 25.00
_diffrn_reflns_theta_max 28.49
_diffrn_reflns_theta_min 2.46
_diffrn_standards_decay_% 0
_diffrn_standards_interval_count 0
_diffrn_standards_interval_time 0
_diffrn_standards_number 0
_exptl_absorpt_coefficient_mu 0.084
_exptl_absorpt_correction_T_max 0.9924
_exptl_absorpt_correction_T_min 0.9804
_exptl_absorpt_correction_type analytical
_exptl_absorpt_process_details 'Oxford Diffraction CrysAlis'
_exptl_crystal_colour colourless
_exptl_crystal_density_diffrn 1.306
_exptl_crystal_density_method 'not measured'
_exptl_crystal_description plate
_exptl_crystal_F_000 560
_exptl_crystal_size_max 0.24
_exptl_crystal_size_mid 0.19
_exptl_crystal_size_min 0.09
_refine_diff_density_max 0.328
_refine_diff_density_min -0.240
_refine_diff_density_rms 0.071
_refine_ls_extinction_method none
_refine_ls_goodness_of_fit_ref 0.990
_refine_ls_hydrogen_treatment mixed
_refine_ls_matrix_type full
_refine_ls_number_parameters 181
_refine_ls_number_reflns 3089
_refine_ls_number_restraints 0
_refine_ls_restrained_S_all 0.990
_refine_ls_R_factor_all 0.2969
_refine_ls_R_factor_gt 0.0984
_refine_ls_shift/su_max 0.000
_refine_ls_shift/su_mean 0.000
_refine_ls_structure_factor_coef Fsqd
_refine_ls_weighting_details 'calc w=1/[\s^2^(Fo^2^)+(0.1560P)^2^+0.0000P] where P=(Fo^2^+2Fc^2^)/3'
_refine_ls_weighting_scheme calc
_refine_ls_wR_factor_gt 0.2496
_refine_ls_wR_factor_ref 0.3598
_reflns_number_gt 918
_reflns_number_total 3089
_reflns_threshold_expression >2sigma(I)
_cod_data_source_file c6nj03865d2.cif
_cod_data_source_block tri
_cod_depositor_comments
;
The following automatic conversions were performed:

'_symmetry_cell_setting' value 'Monoclinic' changed to 'monoclinic'
according to
/home/data/users/saulius/crontab/automatic-downloads/rss-feeds/RSC/lib/dictionaries/cif_core.dic
dictionary named 'cif_core.dic' version 2.4.2 from 2011-04-26.

Automatic conversion script
Id: cif_fix_values 4973 2017-02-22 13:04:09Z antanas 

 Adding full bibliography for 7056027--7056028.cif.
;
_cod_original_cell_volume 1349.6(4)
_cod_original_sg_symbol_H-M P2(1)/c
_cod_database_code 7056028

loop_
_symmetry_equiv_pos_as_xyz
'x, y, z'
'-x, y+1/2, -z+1/2'
'-x, -y, -z'
'x, -y-1/2, z-1/2'

loop_
_atom_site_label
_atom_site_type_symbol
_atom_site_fract_x
_atom_site_fract_y
_atom_site_fract_z
_atom_site_U_iso_or_equiv
_atom_site_adp_type
_atom_site_occupancy
_atom_site_symmetry_multiplicity
_atom_site_calc_flag
_atom_site_refinement_flags
N1 N 0.2946(4) 0.9659(9) 0.2936(3) 0.0581(13) Uani 1 1 d .
N2 N 0.3007(4) 1.2000(10) 0.2773(3) 0.0760(17) Uani 1 1 d .
N3 N 0.2222(4) 1.2625(9) 0.2292(3) 0.0693(16) Uani 1 1 d .
C4 C 0.1679(4) 1.0665(10) 0.2163(3) 0.0520(15) Uani 1 1 d .
C5 C 0.2143(5) 0.8812(11) 0.2586(4) 0.0610(17) Uani 1 1 d .
H5A H 0.1929 0.7243 0.2619 0.073 Uiso 1 1 calc R
C11 C 0.3660(4) 0.8395(13) 0.3495(4) 0.0689(18) Uani 1 1 d .
H11A H 0.3671 0.6711 0.3320 0.083 Uiso 1 1 calc R
C12 C 0.4592(5) 0.9494(13) 0.3469(4) 0.080(2) Uani 1 1 d .
H12A H 0.4588 1.1165 0.3639 0.096 Uiso 1 1 calc R
H12B H 0.5059 0.8654 0.3850 0.096 Uiso 1 1 calc R
O12 O 0.4839(3) 0.9395(9) 0.2690(3) 0.0887(16) Uani 1 1 d .
H12C H 0.4940 1.0763 0.2543 0.133 Uiso 1 1 calc R
C13 C 0.3468(4) 0.8429(11) 0.4345(4) 0.0596(16) Uani 1 1 d .
C14 C 0.3755(4) 0.6561(12) 0.4858(4) 0.0702(19) Uani 1 1 d .
H14A H 0.4066 0.5267 0.4677 0.084 Uiso 1 1 calc R
C15 C 0.3592(5) 0.6563(15) 0.5642(4) 0.083(2) Uani 1 1 d .
H15A H 0.3793 0.5284 0.5986 0.100 Uiso 1 1 calc R
C16 C 0.3132(5) 0.8456(16) 0.5906(4) 0.083(2) Uani 1 1 d .
H16A H 0.3022 0.8468 0.6432 0.099 Uiso 1 1 calc R
C17 C 0.2837(5) 1.0298(13) 0.5411(4) 0.0715(19) Uani 1 1 d .
H17A H 0.2519 1.1572 0.5595 0.086 Uiso 1 1 calc R
C18 C 0.3002(4) 1.0317(12) 0.4628(4) 0.0672(18) Uani 1 1 d .
H18A H 0.2799 1.1609 0.4290 0.081 Uiso 1 1 calc R
C41 C 0.0750(4) 1.0688(10) 0.1658(3) 0.0530(15) Uani 1 1 d .
C42 C 0.0475(5) 1.2567(12) 0.1145(4) 0.0724(19) Uani 1 1 d .
H42A H 0.0881 1.3825 0.1099 0.087 Uiso 1 1 calc R
C43 C -0.0420(5) 1.2584(14) 0.0689(4) 0.084(2) Uani 1 1 d .
H43A H -0.0616 1.3878 0.0350 0.101 Uiso 1 1 calc R
C44 C -0.0990(5) 1.0762(15) 0.0740(5) 0.081(2) Uani 1 1 d .
H44A H -0.1574 1.0756 0.0416 0.097 Uiso 1 1 calc R
C45 C -0.0739(5) 0.8927(15) 0.1250(5) 0.089(2) Uani 1 1 d .
H45A H -0.1158 0.7703 0.1298 0.106 Uiso 1 1 calc R
C46 C 0.0151(5) 0.8854(12) 0.1708(4) 0.0740(19) Uani 1 1 d .
H46A H 0.0333 0.7552 0.2047 0.089 Uiso 1 1 calc R

loop_
_atom_site_aniso_label
_atom_site_aniso_U_11
_atom_site_aniso_U_22
_atom_site_aniso_U_33
_atom_site_aniso_U_23
_atom_site_aniso_U_13
_atom_site_aniso_U_12
N1 0.077(4) 0.048(3) 0.048(3) 0.010(3) 0.007(3) 0.003(3)
N2 0.073(4) 0.076(4) 0.073(4) 0.000(3) -0.001(3) -0.012(3)
N3 0.078(4) 0.061(4) 0.063(4) 0.007(3) -0.002(3) -0.008(3)
C4 0.069(4) 0.048(4) 0.040(3) 0.006(3) 0.014(3) 0.004(3)
C5 0.071(5) 0.057(4) 0.053(4) 0.005(3) 0.008(3) -0.001(4)
C11 0.062(4) 0.084(5) 0.058(4) -0.002(3) 0.004(4) 0.010(4)
C12 0.079(5) 0.103(6) 0.055(4) 0.000(4) 0.004(4) -0.009(4)
O12 0.100(4) 0.108(4) 0.063(3) 0.000(3) 0.028(3) 0.001(3)
C13 0.058(4) 0.065(4) 0.053(4) 0.004(3) 0.004(3) 0.004(3)
C14 0.068(4) 0.079(5) 0.059(4) 0.003(4) -0.002(4) 0.008(4)
C15 0.087(5) 0.091(6) 0.061(5) 0.030(4) -0.013(4) -0.014(4)
C16 0.084(6) 0.107(6) 0.058(5) -0.004(5) 0.014(4) -0.028(5)
C17 0.076(5) 0.081(5) 0.059(5) -0.002(4) 0.017(4) -0.004(4)
C18 0.065(4) 0.078(5) 0.058(4) 0.010(3) 0.009(3) 0.003(3)
C41 0.063(4) 0.050(4) 0.046(4) 0.001(3) 0.010(3) 0.004(3)
C42 0.073(5) 0.067(4) 0.077(5) 0.016(4) 0.014(4) 0.002(3)
C43 0.071(5) 0.097(6) 0.076(5) 0.027(4) -0.005(4) 0.001(4)
C44 0.068(5) 0.092(6) 0.077(5) -0.007(5) -0.001(4) 0.008(4)
C45 0.073(5) 0.093(6) 0.098(6) 0.008(5) 0.008(5) -0.013(4)
C46 0.087(5) 0.066(4) 0.066(4) 0.007(4) 0.006(4) -0.008(4)

loop_
_atom_type_symbol
_atom_type_description
_atom_type_scat_dispersion_real
_atom_type_scat_dispersion_imag
_atom_type_scat_source
C C 0.0033 0.0016 'International Tables Vol C Tables 4.2.6.8 and 6.1.1.4'
H H 0.0000 0.0000 'International Tables Vol C Tables 4.2.6.8 and 6.1.1.4'
N N 0.0061 0.0033 'International Tables Vol C Tables 4.2.6.8 and 6.1.1.4'
O O 0.0106 0.0060 'International Tables Vol C Tables 4.2.6.8 and 6.1.1.4'

loop_
_geom_angle_atom_site_label_1
_geom_angle_atom_site_label_2
_geom_angle_atom_site_label_3
_geom_angle
C5 N1 N2 110.2(5)
C5 N1 C11 127.2(5)
N2 N1 C11 122.3(6)
N3 N2 N1 107.2(5)
N2 N3 C4 108.2(5)
N3 C4 C5 107.4(5)
N3 C4 C41 123.3(5)
C5 C4 C41 129.3(6)
N1 C5 C4 106.9(5)
N1 C5 H5A 126.5
C4 C5 H5A 126.5
N1 C11 C12 109.8(6)
N1 C11 C13 111.8(5)
C12 C11 C13 110.4(5)
N1 C11 H11A 108.2
C12 C11 H11A 108.2
C13 C11 H11A 108.2
O12 C12 C11 113.2(5)
O12 C12 H12A 108.9
C11 C12 H12A 108.9
O12 C12 H12B 108.9
C11 C12 H12B 108.9
H12A C12 H12B 107.7
C12 O12 H12C 109.5
C14 C13 C18 118.2(6)
C14 C13 C11 120.1(6)
C18 C13 C11 121.7(6)
C13 C14 C15 121.0(7)
C13 C14 H14A 119.5
C15 C14 H14A 119.5
C16 C15 C14 119.5(7)
C16 C15 H15A 120.3
C14 C15 H15A 120.3
C17 C16 C15 120.5(7)
C17 C16 H16A 119.8
C15 C16 H16A 119.8
C16 C17 C18 120.4(7)
C16 C17 H17A 119.8
C18 C17 H17A 119.8
C13 C18 C17 120.4(6)
C13 C18 H18A 119.8
C17 C18 H18A 119.8
C46 C41 C42 119.3(6)
C46 C41 C4 120.1(5)
C42 C41 C4 120.6(6)
C41 C42 C43 119.6(6)
C41 C42 H42A 120.2
C43 C42 H42A 120.2
C44 C43 C42 120.1(7)
C44 C43 H43A 119.9
C42 C43 H43A 119.9
C43 C44 C45 121.1(7)
C43 C44 H44A 119.5
C45 C44 H44A 119.5
C44 C45 C46 120.0(7)
C44 C45 H45A 120.0
C46 C45 H45A 120.0
C41 C46 C45 119.8(6)
C41 C46 H46A 120.1
C45 C46 H46A 120.1

loop_
_geom_bond_atom_site_label_1
_geom_bond_atom_site_label_2
_geom_bond_distance
N1 C5 1.308(7)
N1 N2 1.334(6)
N1 C11 1.456(8)
N2 N3 1.330(7)
N3 C4 1.342(7)
C4 C5 1.361(7)
C4 C41 1.472(8)
C5 H5A 0.9300
C11 C12 1.506(9)
C11 C13 1.510(9)
C11 H11A 0.9800
C12 O12 1.424(7)
C12 H12A 0.9700
C12 H12B 0.9700
O12 H12C 0.8200
C13 C14 1.366(8)
C13 C18 1.381(8)
C14 C15 1.385(10)
C14 H14A 0.9300
C15 C16 1.365(10)
C15 H15A 0.9300
C16 C17 1.340(9)
C16 H16A 0.9300
C17 C18 1.384(9)
C17 H17A 0.9300
C18 H18A 0.9300
C41 C46 1.357(8)
C41 C42 1.368(8)
C42 C43 1.398(9)
C42 H42A 0.9300
C43 C44 1.325(9)
C43 H43A 0.9300
C44 C45 1.340(9)
C44 H44A 0.9300
C45 C46 1.393(9)
C45 H45A 0.9300
C46 H46A 0.9300

loop_
_geom_torsion_atom_site_label_1
_geom_torsion_atom_site_label_2
_geom_torsion_atom_site_label_3
_geom_torsion_atom_site_label_4
_geom_torsion
C5 N1 N2 N3 -1.2(7)
C11 N1 N2 N3 -175.6(5)
N1 N2 N3 C4 0.2(7)
N2 N3 C4 C5 0.8(7)
N2 N3 C4 C41 179.8(5)
N2 N1 C5 C4 1.7(7)
C11 N1 C5 C4 175.8(5)
N3 C4 C5 N1 -1.5(7)
C41 C4 C5 N1 179.6(5)
C5 N1 C11 C12 154.8(6)
N2 N1 C11 C12 -31.7(8)
C5 N1 C11 C13 -82.3(8)
N2 N1 C11 C13 91.2(7)
N1 C11 C12 O12 -59.6(7)
C13 C11 C12 O12 176.7(5)
N1 C11 C13 C14 149.5(6)
C12 C11 C13 C14 -88.0(7)
N1 C11 C13 C18 -30.5(9)
C12 C11 C13 C18 92.0(7)
C18 C13 C14 C15 -0.4(9)
C11 C13 C14 C15 179.6(6)
C13 C14 C15 C16 0.3(10)
C14 C15 C16 C17 0.3(11)
C15 C16 C17 C18 -0.6(10)
C14 C13 C18 C17 0.1(9)
C11 C13 C18 C17 -179.9(6)
C16 C17 C18 C13 0.4(10)
N3 C4 C41 C46 -163.7(6)
C5 C4 C41 C46 15.0(9)
N3 C4 C41 C42 15.2(8)
C5 C4 C41 C42 -166.1(6)
C46 C41 C42 C43 0.8(9)
C4 C41 C42 C43 -178.1(6)
C41 C42 C43 C44 -1.7(11)
C42 C43 C44 C45 2.9(12)
C43 C44 C45 C46 -3.3(12)
C42 C41 C46 C45 -1.2(9)
C4 C41 C46 C45 177.7(6)
C44 C45 C46 C41 2.4(11)
